data_4031438
loop_
_publ_author_name
'Drew, M.G.B.'
'Mitchell, P.C.H.'
'Pygall, C.F.'

_publ_section_title
;
 Potassium mue-thio-bis(hexacyano-molybdate(IV)), K6(Mo2 (C N)12 S). The
 crystal structure of its double salt with potassium tetraoxomolybdate(VI)
 and a discussion of molybdenum-sulphur bond lengths and bond orders
;
_journal_name_full
;
Journal of the Chemical Society. Dalton Transactions, Inorganic Chemistry 
(1972-)
;
_journal_page_first 1213
_journal_page_last 1219
_journal_volume 1979
_journal_year 1979
_chemical_formula_sum 'C12 H10.64 K6.68 Mo2.34 N12 O6.68 S'
_chemical_name_systematic 'K6.68 (Mo O4).34 (Mo2 (C N)12 S) (H2 O)5.32'
_space_group_IT_number 59
_symmetry_space_group_name_Hall '-P 2ab 2a'
_symmetry_space_group_name_H-M 'P m m n :2'
_cell_angle_alpha 90
_cell_angle_beta 90
_cell_angle_gamma 90
_cell_formula_units_Z 2
_cell_length_a 15.089
_cell_length_b 11.753
_cell_length_c 9.113
_cell_volume 1616.109
_citation_journal_id_ASTM JCDTBI
_cod_data_source_file Drew_JCDTBI_1979_848.cif
_cod_data_source_block C12H10.64K6.68Mo2.34N12O6.68S1
_cod_original_formula_sum 'C12 H10.64 K6.68 Mo2.34 N12 O6.68 S1'
_cod_database_code 4031438

loop_
_symmetry_equiv_pos_as_xyz
x,y,z
-x+1/2,-y+1/2,z
x+1/2,-y,-z
-x,y+1/2,-z
-x,-y,-z
x-1/2,y-1/2,-z
-x-1/2,y,z
x,-y-1/2,z

loop_
_atom_site_label
_atom_site_type_symbol
_atom_site_fract_x
_atom_site_fract_y
_atom_site_fract_z
_atom_site_occupancy
_atom_site_U_iso_or_equiv
N3 N-3 0.1009 -0.0202 0.2427 1 0.0
N2 N-3 0.062 0.25 0.4948 1 0.0
K3 K+1 0.75 0.75 0.3355 1 0.0
K1 K+1 0.75 0.0833 0.0173 1 0.0
O2 O-2 0.25 0.0585 0.4968 1 0.0
S1 S-2 0.25 0.25 0.1611 1 0.0
Mo1 Mo+4 0.1066 0.25 0.1393 1 0.0
C4 C+2 0.1158 0.1428 -0.0559 1 0.0
C1 C+2 -0.0369 0.25 0.1035 1 0.0
O1 O-2 0.25 0.75 0.229 1 0.0
N1 N-3 -0.1119 0.25 0.0798 1 0.0
C3 C+2 0.0999 0.0729 0.2069 1 0.0
K4 K+1 -0.0699 0.0323 0.4234 0.42 0.0
N4 N-3 0.1235 0.0908 -0.1616 1 0.0
K2 K+1 0.0464 0.75 0.2469 1 0.0
O4 O-2 0.8418 0.25 0.498 0.34 0.0
O3 O-2 0.75 0.3717 0.317 0.34 0.0
C2 C+2 0.0767 0.25 0.3731 1 0.0
Mo2 Mo+6 0.75 0.25 0.4232 0.34 0.0
O5 O-2 -0.0699 0.0323 0.4234 0.58 0.0
